data_4074863
loop_
_publ_author_name
'Liang, Lan-Chang'
'Chien, Pin-Shu'
'Lin, Jia-Ming'
'Huang, Mei-Hui'
'Huang, Yu-Lun'
'Liao, Ju-Hsiou'

_publ_section_title
;
 Amido Pincer Complexes of Nickel(II): Synthesis, Structure, and Reactivity
;
_journal_coden_ASTM ORGND7
_journal_issue 6
_journal_name_full Organometallics
_journal_page_first 1399
_journal_page_last 1411
_journal_paper_doi 10.1021/om050943a
_journal_volume 25
_journal_year 2006
_chemical_formula_moiety 'C40 H62 Li1 N1 O1 P2'
_chemical_formula_sum 'C40 H62 Li N O P2'
_chemical_formula_weight 641.79
_space_group_IT_number 2
_symmetry_cell_setting triclinic
_symmetry_space_group_name_Hall '-P 1'
_symmetry_space_group_name_H-M 'P -1'
_atom_sites_solution_hydrogens geom
_atom_sites_solution_primary direct
_atom_sites_solution_secondary difmap
_audit_creation_method SHELXL-97
_cell_angle_alpha 82.5160(10)
_cell_angle_beta 76.7630(10)
_cell_angle_gamma 63.9670(10)
_cell_formula_units_Z 2
_cell_length_a 10.28900(10)
_cell_length_b 10.9240(2)
_cell_length_c 19.3070(3)
_cell_measurement_reflns_used 20448
_cell_measurement_temperature 200(2)
_cell_measurement_theta_max 25.028
_cell_measurement_theta_min 2.037
_cell_volume 1896.98(5)
_computing_cell_refinement 'HKL Scalepack (Otwinowski & Minor 1997)'
_computing_data_collection 'Collect (Nonius BV, 1997-2000)'
_computing_data_reduction 'HKL Denzo and Scalepack (Otwinowski & Minor 19'
_computing_molecular_graphics 'Ortep-3 for Windows (Farrugia, 1997)'
_computing_publication_material 'WinGX publication routines (Farrugia, 1999)'
_computing_structure_refinement 'SHELXL-97 (Sheldrick, 1997)'
_computing_structure_solution 'SHELXS-86 (Sheldrick, 1986)'
_diffrn_ambient_temperature 200(2)
_diffrn_detector_area_resol_mean 9
_diffrn_measured_fraction_theta_full 0.994
_diffrn_measured_fraction_theta_max 0.994
_diffrn_measurement_device_type KappaCCD
_diffrn_measurement_method 'CCD rotation images, thick slices'
_diffrn_radiation_monochromator graphite
_diffrn_radiation_source 'fine-focus sealed tube'
_diffrn_radiation_type MoK\a
_diffrn_radiation_wavelength 0.71073
_diffrn_reflns_av_R_equivalents 0.0471
_diffrn_reflns_av_sigmaI/netI 0.0366
_diffrn_reflns_limit_h_max 11
_diffrn_reflns_limit_h_min -12
_diffrn_reflns_limit_k_max 12
_diffrn_reflns_limit_k_min -12
_diffrn_reflns_limit_l_max 22
_diffrn_reflns_limit_l_min -22
_diffrn_reflns_number 21504
_diffrn_reflns_theta_full 25.05
_diffrn_reflns_theta_max 25.05
_diffrn_reflns_theta_min 2.08
_exptl_absorpt_coefficient_mu 0.145
_exptl_absorpt_correction_T_max 0.9724
_exptl_absorpt_correction_T_min 0.8806
_exptl_absorpt_correction_type multi-scan
_exptl_absorpt_process_details
;
 ?
;
_exptl_crystal_colour yellow
_exptl_crystal_density_diffrn 1.124
_exptl_crystal_density_method 'not measured'
_exptl_crystal_description prism
_exptl_crystal_F_000 700
_exptl_crystal_size_max 0.65
_exptl_crystal_size_mid 0.6
_exptl_crystal_size_min 0.4
_refine_diff_density_max 0.340
_refine_diff_density_min -0.401
_refine_diff_density_rms 0.105
_refine_ls_extinction_coef 0.026(2)
_refine_ls_extinction_expression Fc^*^=kFc[1+0.001xFc^2^\l^3^/sin(2\q)]^-1/4^
_refine_ls_extinction_method SHELXL
_refine_ls_goodness_of_fit_ref 1.053
_refine_ls_hydrogen_treatment fixed
_refine_ls_matrix_type full
_refine_ls_number_parameters 407
_refine_ls_number_reflns 6680
_refine_ls_number_restraints 0
_refine_ls_restrained_S_all 1.053
_refine_ls_R_factor_all 0.0574
_refine_ls_R_factor_gt 0.0456
_refine_ls_shift/su_max 0.001
_refine_ls_shift/su_mean 0.000
_refine_ls_structure_factor_coef Fsqd
_refine_ls_weighting_details 'calc w=1/[\s^2^(Fo^2^)+(0.0723P)^2^+0.7876P] where P=(Fo^2^+2Fc^2^)/3'
_refine_ls_weighting_scheme calc
_refine_ls_wR_factor_gt 0.1183
_refine_ls_wR_factor_ref 0.1338
_reflns_number_gt 5705
_reflns_number_total 6680
_reflns_threshold_expression >2sigma(I)
_cod_data_source_file om050943asi20051115_045627.cif
_cod_data_source_block 4340
_cod_database_code 4074863

loop_
_symmetry_equiv_pos_as_xyz
'x, y, z'
'-x, -y, -z'

loop_
_atom_site_label
_atom_site_type_symbol
_atom_site_fract_x
_atom_site_fract_y
_atom_site_fract_z
_atom_site_U_iso_or_equiv
_atom_site_adp_type
_atom_site_occupancy
_atom_site_symmetry_multiplicity
_atom_site_calc_flag
_atom_site_refinement_flags
P1 P 0.68190(5) 0.02970(5) 0.18621(2) 0.02749(15) Uani 1 1 d .
P2 P 0.21037(5) 0.19604(5) 0.33949(2) 0.02624(15) Uani 1 1 d .
O1 O 0.3132(2) 0.27614(19) 0.15036(9) 0.0666(5) Uani 1 1 d .
N1 N 0.44004(16) -0.04522(15) 0.25541(8) 0.0279(3) Uani 1 1 d .
C1 C 0.7802(2) 0.0770(2) 0.10104(10) 0.0332(4) Uani 1 1 d .
H1 H 0.8683 -0.0011 0.0833 0.040 Uiso 1 1 d R
C2 C 0.6808(2) 0.1272(2) 0.04595(11) 0.0427(5) Uani 1 1 d .
H2A H 0.6619 0.0540 0.0350 0.051 Uiso 1 1 d R
H2B H 0.5894 0.2005 0.0653 0.051 Uiso 1 1 d R
C3 C 0.7503(3) 0.1807(3) -0.02272(12) 0.0556(7) Uani 1 1 d .
H3A H 0.8401 0.1070 -0.0433 0.067 Uiso 1 1 d R
H3B H 0.6844 0.2148 -0.0558 0.067 Uiso 1 1 d R
C4 C 0.7904(3) 0.2913(3) -0.00804(14) 0.0626(7) Uani 1 1 d .
H4A H 0.8384 0.3193 -0.0516 0.075 Uiso 1 1 d R
H4B H 0.7011 0.3674 0.0107 0.075 Uiso 1 1 d R
C5 C 0.8904(3) 0.2432(3) 0.04575(13) 0.0534(6) Uani 1 1 d .
H5A H 0.9805 0.1686 0.0263 0.064 Uiso 1 1 d R
H5B H 0.9116 0.3153 0.0561 0.064 Uiso 1 1 d R
C6 C 0.8228(3) 0.1889(2) 0.11457(11) 0.0437(5) Uani 1 1 d .
H6A H 0.7355 0.2635 0.1364 0.052 Uiso 1 1 d R
H6B H 0.8924 0.1538 0.1458 0.052 Uiso 1 1 d R
C7 C 0.8227(2) -0.04220(19) 0.24357(10) 0.0307(4) Uani 1 1 d .
H7 H 0.8328 0.0367 0.2535 0.037 Uiso 1 1 d R
C8 C 0.9732(3) -0.1497(3) 0.21159(14) 0.0542(6) Uani 1 1 d .
H8A H 0.9631 -0.2287 0.2019 0.065 Uiso 1 1 d R
H8B H 1.0132 -0.1141 0.1682 0.065 Uiso 1 1 d R
C9 C 1.0791(3) -0.1924(3) 0.26325(17) 0.0662(8) Uani 1 1 d .
H9A H 1.1714 -0.2635 0.2428 0.079 Uiso 1 1 d R
H9B H 1.0946 -0.1153 0.2714 0.079 Uiso 1 1 d R
C10 C 1.0182(4) -0.2443(3) 0.33348(19) 0.0768(10) Uani 1 1 d .
H10A H 1.0090 -0.3255 0.3267 0.092 Uiso 1 1 d R
H10B H 1.0848 -0.2647 0.3654 0.092 Uiso 1 1 d R
C11 C 0.8675(3) -0.1379(3) 0.36604(14) 0.0632(8) Uani 1 1 d .
H11A H 0.8277 -0.1751 0.4089 0.076 Uiso 1 1 d R
H11B H 0.8774 -0.0595 0.3770 0.076 Uiso 1 1 d R
C12 C 0.7602(3) -0.0932(3) 0.31478(11) 0.0461(6) Uani 1 1 d .
H12A H 0.6690 -0.0209 0.3352 0.055 Uiso 1 1 d R
H12B H 0.7426 -0.1695 0.3075 0.055 Uiso 1 1 d R
C13 C 0.6617(2) -0.11909(18) 0.16500(9) 0.0280(4) Uani 1 1 d .
C14 C 0.7604(2) -0.2105(2) 0.11249(10) 0.0355(5) Uani 1 1 d .
H14 H 0.8453 -0.1976 0.0866 0.043 Uiso 1 1 d R
C15 C 0.7393(3) -0.3199(2) 0.09662(11) 0.0417(5) Uani 1 1 d .
H15 H 0.8107 -0.3825 0.0614 0.050 Uiso 1 1 d R
C16 C 0.6142(3) -0.3351(2) 0.13240(11) 0.0410(5) Uani 1 1 d .
H16 H 0.5956 -0.4082 0.1210 0.049 Uiso 1 1 d R
C17 C 0.5150(2) -0.2473(2) 0.18426(11) 0.0365(5) Uani 1 1 d .
H17 H 0.4287 -0.2593 0.2084 0.044 Uiso 1 1 d R
C18 C 0.5367(2) -0.13843(18) 0.20451(9) 0.0276(4) Uani 1 1 d .
C19 C 0.36799(19) -0.08413(18) 0.31733(9) 0.0254(4) Uani 1 1 d .
C20 C 0.4082(2) -0.22107(19) 0.34324(10) 0.0313(4) Uani 1 1 d .
H20 H 0.4900 -0.2935 0.3166 0.038 Uiso 1 1 d R
C21 C 0.3346(2) -0.2547(2) 0.40634(11) 0.0340(4) Uani 1 1 d .
H21 H 0.3628 -0.3484 0.4218 0.041 Uiso 1 1 d R
C22 C 0.2187(2) -0.1557(2) 0.44896(11) 0.0357(5) Uani 1 1 d .
H22 H 0.1674 -0.1828 0.4917 0.043 Uiso 1 1 d R
C23 C 0.1814(2) -0.0208(2) 0.42720(10) 0.0324(4) Uani 1 1 d .
H23 H 0.1057 0.0512 0.4565 0.039 Uiso 1 1 d R
C24 C 0.25216(19) 0.01747(18) 0.36317(10) 0.0270(4) Uani 1 1 d .
C25 C 0.0058(2) 0.28748(18) 0.34674(10) 0.0290(4) Uani 1 1 d .
H25 H -0.0336 0.3162 0.3950 0.035 Uiso 1 1 d R
C26 C -0.0660(2) 0.2023(2) 0.32916(12) 0.0376(5) Uani 1 1 d .
H26A H -0.0246 0.1715 0.2814 0.045 Uiso 1 1 d R
H26B H -0.0484 0.1251 0.3618 0.045 Uiso 1 1 d R
C27 C -0.2322(2) 0.2863(2) 0.33568(14) 0.0472(6) Uani 1 1 d .
H27A H -0.2744 0.2321 0.3224 0.057 Uiso 1 1 d R
H27B H -0.2756 0.3130 0.3840 0.057 Uiso 1 1 d R
C28 C -0.2681(3) 0.4134(2) 0.28777(14) 0.0481(6) Uani 1 1 d .
H28A H -0.2312 0.3879 0.2390 0.058 Uiso 1 1 d R
H28B H -0.3729 0.4667 0.2950 0.058 Uiso 1 1 d R
C29 C -0.1952(2) 0.4999(2) 0.30214(13) 0.0442(5) Uani 1 1 d .
H29A H -0.2130 0.5765 0.2690 0.053 Uiso 1 1 d R
H29B H -0.2368 0.5319 0.3497 0.053 Uiso 1 1 d R
C30 C -0.0296(2) 0.41528(19) 0.29725(12) 0.0382(5) Uani 1 1 d .
H30A H 0.0120 0.4712 0.3092 0.046 Uiso 1 1 d R
H30B H 0.0122 0.3879 0.2489 0.046 Uiso 1 1 d R
C31 C 0.2407(2) 0.25125(18) 0.41936(10) 0.0281(4) Uani 1 1 d .
H31 H 0.1862 0.2247 0.4610 0.034 Uiso 1 1 d R
C32 C 0.1900(2) 0.40556(19) 0.41903(10) 0.0324(4) Uani 1 1 d .
H32A H 0.2397 0.4329 0.3758 0.039 Uiso 1 1 d R
H32B H 0.0856 0.4502 0.4209 0.039 Uiso 1 1 d R
C33 C 0.2266(2) 0.4470(2) 0.48195(11) 0.0376(5) Uani 1 1 d .
H33A H 0.1971 0.5436 0.4802 0.045 Uiso 1 1 d R
H33B H 0.1748 0.4216 0.5251 0.045 Uiso 1 1 d R
C34 C 0.3907(2) 0.3740(2) 0.48264(13) 0.0440(5) Uani 1 1 d .
H34A H 0.4436 0.4000 0.4401 0.053 Uiso 1 1 d R
H34B H 0.4106 0.3993 0.5235 0.053 Uiso 1 1 d R
C35 C 0.4425(3) 0.2207(2) 0.48453(13) 0.0459(5) Uani 1 1 d .
H35A H 0.5474 0.1770 0.4815 0.055 Uiso 1 1 d R
H35B H 0.3951 0.1930 0.5285 0.055 Uiso 1 1 d R
C36 C 0.4046(2) 0.1763(2) 0.42292(12) 0.0382(5) Uani 1 1 d .
H36A H 0.4326 0.0799 0.4284 0.046 Uiso 1 1 d R
H36B H 0.4609 0.1955 0.3795 0.046 Uiso 1 1 d R
C37 C 0.3703(5) 0.4362(3) 0.1939(3) 0.135(2) Uani 1 1 d .
H37A H 0.3635 0.5272 0.1905 0.162 Uiso 1 1 d R
H37B H 0.4721 0.3723 0.1846 0.162 Uiso 1 1 d R
H37C H 0.3245 0.4185 0.2410 0.162 Uiso 1 1 d R
C38 C 0.2984(5) 0.4127(4) 0.1421(3) 0.128(2) Uani 1 1 d .
H38A H 0.3436 0.4290 0.0947 0.154 Uiso 1 1 d R
H38B H 0.1960 0.4752 0.1510 0.154 Uiso 1 1 d R
C39 C 0.2423(5) 0.2486(5) 0.10276(19) 0.129(2) Uani 1 1 d .
H39A H 0.1392 0.3090 0.1102 0.154 Uiso 1 1 d R
H39B H 0.2882 0.2610 0.0548 0.154 Uiso 1 1 d R
C40 C 0.2626(5) 0.1079(5) 0.1125(2) 0.1267(19) Uani 1 1 d .
H40A H 0.2159 0.0924 0.0790 0.152 Uiso 1 1 d R
H40B H 0.2162 0.0937 0.1600 0.152 Uiso 1 1 d R
H40C H 0.3651 0.0458 0.1046 0.152 Uiso 1 1 d R
Li1 Li 0.3996(4) 0.1469(3) 0.22679(17) 0.0332(7) Uani 1 1 d .

loop_
_atom_site_aniso_label
_atom_site_aniso_U_11
_atom_site_aniso_U_22
_atom_site_aniso_U_33
_atom_site_aniso_U_23
_atom_site_aniso_U_13
_atom_site_aniso_U_12
P1 0.0273(3) 0.0264(3) 0.0255(3) -0.00002(19) -0.00069(19) -0.0108(2)
P2 0.0244(3) 0.0211(2) 0.0281(3) 0.00011(18) -0.00295(19) -0.00635(19)
O1 0.0575(11) 0.0668(12) 0.0426(9) 0.0213(8) -0.0089(8) -0.0034(9)
N1 0.0242(8) 0.0235(8) 0.0321(8) -0.0020(6) -0.0004(6) -0.0086(6)
C1 0.0328(11) 0.0325(10) 0.0287(10) 0.0016(8) 0.0014(8) -0.0132(9)
C2 0.0422(13) 0.0488(13) 0.0309(11) 0.0026(9) -0.0033(9) -0.0167(11)
C3 0.0530(15) 0.0659(16) 0.0348(12) 0.0151(11) -0.0055(11) -0.0193(13)
C4 0.0629(17) 0.0514(15) 0.0553(15) 0.0215(12) 0.0010(13) -0.0201(13)
C5 0.0585(15) 0.0456(14) 0.0541(14) 0.0109(11) 0.0008(12) -0.0294(12)
C6 0.0501(14) 0.0424(12) 0.0407(12) 0.0013(10) 0.0000(10) -0.0265(11)
C7 0.0332(10) 0.0276(10) 0.0317(10) -0.0003(8) -0.0051(8) -0.0140(8)
C8 0.0335(12) 0.0596(15) 0.0594(15) -0.0220(12) -0.0096(11) -0.0050(11)
C9 0.0410(14) 0.0544(16) 0.095(2) -0.0199(15) -0.0311(15) 0.0008(12)
C10 0.091(2) 0.0422(14) 0.125(3) 0.0275(16) -0.082(2) -0.0315(15)
C11 0.082(2) 0.082(2) 0.0535(15) 0.0358(14) -0.0387(14) -0.0582(18)
C12 0.0474(13) 0.0556(14) 0.0411(12) 0.0164(10) -0.0148(10) -0.0289(12)
C13 0.0274(10) 0.0267(9) 0.0261(9) 0.0002(7) -0.0048(8) -0.0085(8)
C14 0.0343(11) 0.0359(11) 0.0306(10) -0.0047(8) 0.0016(8) -0.0124(9)
C15 0.0483(13) 0.0364(11) 0.0324(11) -0.0110(9) -0.0014(9) -0.0111(10)
C16 0.0500(13) 0.0343(11) 0.0413(12) -0.0088(9) -0.0091(10) -0.0182(10)
C17 0.0353(11) 0.0349(11) 0.0410(11) -0.0031(9) -0.0068(9) -0.0163(9)
C18 0.0251(9) 0.0246(9) 0.0297(9) -0.0002(7) -0.0073(8) -0.0067(8)
C19 0.0209(9) 0.0239(9) 0.0319(9) 0.0014(7) -0.0080(7) -0.0093(7)
C20 0.0257(10) 0.0232(9) 0.0413(11) -0.0006(8) -0.0078(8) -0.0065(8)
C21 0.0326(11) 0.0255(10) 0.0448(11) 0.0099(8) -0.0137(9) -0.0130(8)
C22 0.0321(11) 0.0370(11) 0.0369(11) 0.0087(9) -0.0050(9) -0.0171(9)
C23 0.0269(10) 0.0312(10) 0.0340(10) 0.0006(8) -0.0027(8) -0.0096(8)
C24 0.0226(9) 0.0241(9) 0.0315(9) 0.0021(7) -0.0057(7) -0.0080(7)
C25 0.0278(10) 0.0227(9) 0.0312(9) -0.0037(7) -0.0054(8) -0.0053(8)
C26 0.0300(11) 0.0263(10) 0.0549(13) -0.0032(9) -0.0105(9) -0.0087(8)
C27 0.0309(12) 0.0370(12) 0.0735(16) -0.0074(11) -0.0145(11) -0.0107(10)
C28 0.0355(12) 0.0373(12) 0.0668(15) -0.0102(11) -0.0246(11) -0.0019(10)
C29 0.0424(13) 0.0266(10) 0.0598(14) -0.0020(9) -0.0235(11) -0.0044(9)
C30 0.0395(12) 0.0264(10) 0.0490(12) 0.0031(9) -0.0171(10) -0.0115(9)
C31 0.0261(10) 0.0264(9) 0.0301(9) 0.0009(7) -0.0048(8) -0.0104(8)
C32 0.0274(10) 0.0279(10) 0.0368(10) -0.0040(8) -0.0065(8) -0.0063(8)
C33 0.0351(11) 0.0360(11) 0.0405(11) -0.0080(9) -0.0033(9) -0.0142(9)
C34 0.0394(12) 0.0434(13) 0.0542(13) -0.0047(10) -0.0150(10) -0.0182(10)
C35 0.0366(12) 0.0429(13) 0.0615(14) 0.0035(10) -0.0230(11) -0.0147(10)
C36 0.0304(11) 0.0264(10) 0.0540(13) 0.0012(9) -0.0128(9) -0.0070(8)
C37 0.116(4) 0.0352(17) 0.197(5) -0.009(3) 0.073(4) -0.029(2)
C38 0.099(3) 0.063(2) 0.120(3) 0.058(2) 0.035(3) 0.016(2)
C39 0.090(3) 0.161(4) 0.056(2) -0.008(2) -0.039(2) 0.031(3)
C40 0.110(3) 0.131(4) 0.111(3) -0.049(3) -0.076(3) 0.013(3)
Li1 0.0354(18) 0.0278(16) 0.0303(16) 0.0037(13) -0.0047(14) -0.0101(14)

loop_
_atom_type_symbol
_atom_type_description
_atom_type_scat_dispersion_real
_atom_type_scat_dispersion_imag
_atom_type_scat_source
C C 0.0033 0.0016 'International Tables Vol C Tables 4.2.6.8 and 6.1.1.4'
H H 0.0000 0.0000 'International Tables Vol C Tables 4.2.6.8 and 6.1.1.4'
P P 0.1023 0.0942 'International Tables Vol C Tables 4.2.6.8 and 6.1.1.4'
N N 0.0061 0.0033 'International Tables Vol C Tables 4.2.6.8 and 6.1.1.4'
O O 0.0106 0.0060 'International Tables Vol C Tables 4.2.6.8 and 6.1.1.4'
Li Li -0.0003 0.0001 'International Tables Vol C Tables 4.2.6.8 and 6.1.1.4'

loop_
_geom_angle_atom_site_label_1
_geom_angle_atom_site_label_2
_geom_angle_atom_site_label_3
_geom_angle
C13 P1 C7 103.94(8)
C13 P1 C1 104.24(9)
C7 P1 C1 103.84(9)
C13 P1 Li1 88.08(9)
C7 P1 Li1 127.32(9)
C1 P1 Li1 122.81(9)
C24 P2 C31 101.25(8)
C24 P2 C25 106.73(8)
C31 P2 C25 102.94(8)
C24 P2 Li1 94.62(9)
C31 P2 Li1 120.68(10)
C25 P2 Li1 126.27(10)
C38 O1 C39 112.1(3)
C38 O1 Li1 123.8(3)
C39 O1 Li1 123.7(3)
C19 N1 C18 121.58(15)
C19 N1 Li1 123.67(15)
C18 N1 Li1 114.43(15)
C2 C1 C6 110.37(17)
C2 C1 P1 109.72(14)
C6 C1 P1 109.14(13)
C2 C1 H1 108.9
C6 C1 H1 108.9
P1 C1 H1 109.8
C3 C2 C1 111.86(18)
C3 C2 H2A 109.1
C1 C2 H2A 109.5
C3 C2 H2B 108.0
C1 C2 H2B 108.9
H2A C2 H2B 109.5
C4 C3 C2 111.4(2)
C4 C3 H3A 107.2
C2 C3 H3A 108.5
C4 C3 H3B 109.8
C2 C3 H3B 110.4
H3A C3 H3B 109.5
C5 C4 C3 111.6(2)
C5 C4 H4A 109.5
C3 C4 H4A 109.4
C5 C4 H4B 108.6
C3 C4 H4B 108.2
H4A C4 H4B 109.5
C4 C5 C6 111.5(2)
C4 C5 H5A 108.4
C6 C5 H5A 106.8
C4 C5 H5B 110.8
C6 C5 H5B 109.8
H5A C5 H5B 109.5
C5 C6 C1 112.18(18)
C5 C6 H6A 108.0
C1 C6 H6A 108.6
C5 C6 H6B 108.8
C1 C6 H6B 109.8
H6A C6 H6B 109.5
C8 C7 C12 110.84(18)
C8 C7 P1 117.00(14)
C12 C7 P1 109.96(14)
C8 C7 H7 109.3
C12 C7 H7 106.2
P1 C7 H7 102.7
C7 C8 C9 110.83(19)
C7 C8 H8A 109.3
C9 C8 H8A 108.3
C7 C8 H8B 109.7
C9 C8 H8B 109.2
H8A C8 H8B 109.5
C10 C9 C8 111.1(2)
C10 C9 H9A 108.9
C8 C9 H9A 109.1
C10 C9 H9B 109.0
C8 C9 H9B 109.2
H9A C9 H9B 109.5
C9 C10 C11 110.9(2)
C9 C10 H10A 109.9
C11 C10 H10A 108.8
C9 C10 H10B 108.6
C11 C10 H10B 109.1
H10A C10 H10B 109.5
C10 C11 C12 111.3(2)
C10 C11 H11A 109.6
C12 C11 H11A 108.5
C10 C11 H11B 109.3
C12 C11 H11B 108.7
H11A C11 H11B 109.5
C7 C12 C11 110.89(18)
C7 C12 H12A 108.8
C11 C12 H12A 109.2
C7 C12 H12B 109.6
C11 C12 H12B 108.8
H12A C12 H12B 109.5
C14 C13 C18 119.92(17)
C14 C13 P1 123.48(14)
C18 C13 P1 116.60(13)
C15 C14 C13 121.81(19)
C15 C14 H14 118.8
C13 C14 H14 119.4
C16 C15 C14 118.42(19)
C16 C15 H15 121.8
C14 C15 H15 119.8
C17 C16 C15 121.28(19)
C17 C16 H16 118.9
C15 C16 H16 119.8
C16 C17 C18 121.93(19)
C16 C17 H17 120.1
C18 C17 H17 118.0
N1 C18 C17 124.77(17)
N1 C18 C13 118.55(16)
C17 C18 C13 116.48(17)
N1 C19 C20 124.38(16)
N1 C19 C24 119.75(15)
C20 C19 C24 115.65(16)
C21 C20 C19 122.24(18)
C21 C20 H20 118.1
C19 C20 H20 119.6
C20 C21 C22 121.54(17)
C20 C21 H21 120.3
C22 C21 H21 118.2
C23 C22 C21 117.80(18)
C23 C22 H22 122.8
C21 C22 H22 119.4
C22 C23 C24 122.39(18)
C22 C23 H23 120.6
C24 C23 H23 117.0
C23 C24 C19 120.24(16)
C23 C24 P2 121.18(14)
C19 C24 P2 118.39(13)
C26 C25 C30 109.06(16)
C26 C25 P2 114.68(13)
C30 C25 P2 108.83(13)
C26 C25 H25 109.8
C30 C25 H25 108.2
P2 C25 H25 106.0
C25 C26 C27 110.69(16)
C25 C26 H26A 109.8
C27 C26 H26A 108.8
C25 C26 H26B 109.0
C27 C26 H26B 109.0
H26A C26 H26B 109.5
C28 C27 C26 111.88(19)
C28 C27 H27A 108.2
C26 C27 H27A 109.3
C28 C27 H27B 108.6
C26 C27 H27B 109.4
H27A C27 H27B 109.5
C27 C28 C29 111.27(18)
C27 C28 H28A 109.4
C29 C28 H28A 107.4
C27 C28 H28B 110.0
C29 C28 H28B 109.2
H28A C28 H28B 109.5
C28 C29 C30 110.84(17)
C28 C29 H29A 110.2
C30 C29 H29A 110.1
C28 C29 H29B 108.2
C30 C29 H29B 107.9
H29A C29 H29B 109.5
C29 C30 C25 112.46(17)
C29 C30 H30A 108.7
C25 C30 H30A 109.6
C29 C30 H30B 107.5
C25 C30 H30B 109.0
H30A C30 H30B 109.5
C36 C31 C32 110.48(15)
C36 C31 P2 108.70(13)
C32 C31 P2 112.50(13)
C36 C31 H31 108.0
C32 C31 H31 108.6
P2 C31 H31 108.4
C33 C32 C31 111.49(16)
C33 C32 H32A 108.6
C31 C32 H32A 108.6
C33 C32 H32B 109.6
C31 C32 H32B 109.1
H32A C32 H32B 109.5
C34 C33 C32 111.24(17)
C34 C33 H33A 109.0
C32 C33 H33A 110.6
C34 C33 H33B 108.1
C32 C33 H33B 108.5
H33A C33 H33B 109.5
C35 C34 C33 110.75(17)
C35 C34 H34A 108.6
C33 C34 H34A 108.9
C35 C34 H34B 109.4
C33 C34 H34B 109.8
H34A C34 H34B 109.5
C34 C35 C36 111.34(18)
C34 C35 H35A 109.2
C36 C35 H35A 109.0
C34 C35 H35B 109.2
C36 C35 H35B 108.6
H35A C35 H35B 109.5
C35 C36 C31 112.74(17)
C35 C36 H36A 108.3
C31 C36 H36A 109.8
C35 C36 H36B 107.8
C31 C36 H36B 108.7
H36A C36 H36B 109.5
C38 C37 H37A 112.8
C38 C37 H37B 107.2
H37A C37 H37B 109.5
C38 C37 H37C 108.3
H37A C37 H37C 109.5
H37B C37 H37C 109.5
O1 C38 C37 109.6(3)
O1 C38 H38A 110.0
C37 C38 H38A 109.4
O1 C38 H38B 110.0
C37 C38 H38B 108.4
H38A C38 H38B 109.5
O1 C39 C40 109.9(3)
O1 C39 H39A 110.8
C40 C39 H39A 110.4
O1 C39 H39B 108.5
C40 C39 H39B 107.8
H39A C39 H39B 109.5
C39 C40 H40A 107.6
C39 C40 H40B 109.1
H40A C40 H40B 109.5
C39 C40 H40C 111.7
H40A C40 H40C 109.5
H40B C40 H40C 109.5
O1 Li1 N1 136.04(19)
O1 Li1 P2 109.17(15)
N1 Li1 P2 83.50(12)
O1 Li1 P1 108.91(14)
N1 Li1 P1 79.06(11)
P2 Li1 P1 139.30(13)

loop_
_geom_bond_atom_site_label_1
_geom_bond_atom_site_label_2
_geom_bond_distance
P1 C13 1.8333(19)
P1 C7 1.858(2)
P1 C1 1.8624(19)
P1 Li1 2.578(3)
P2 C24 1.8223(18)
P2 C31 1.8620(18)
P2 C25 1.8717(19)
P2 Li1 2.502(3)
O1 C38 1.423(5)
O1 C39 1.428(5)
O1 Li1 1.979(3)
N1 C19 1.378(2)
N1 C18 1.384(2)
N1 Li1 1.979(3)
C1 C2 1.527(3)
C1 C6 1.537(3)
C1 H1 0.9600
C2 C3 1.530(3)
C2 H2A 0.9601
C2 H2B 0.9600
C3 C4 1.514(4)
C3 H3A 0.9599
C3 H3B 0.9600
C4 C5 1.512(4)
C4 H4A 0.9599
C4 H4B 0.9601
C5 C6 1.527(3)
C5 H5A 0.9600
C5 H5B 0.9600
C6 H6A 0.9601
C6 H6B 0.9600
C7 C8 1.520(3)
C7 C12 1.525(3)
C7 H7 0.9600
C8 C9 1.527(3)
C8 H8A 0.9600
C8 H8B 0.9599
C9 C10 1.508(4)
C9 H9A 0.9600
C9 H9B 0.9600
C10 C11 1.521(4)
C10 H10A 0.9600
C10 H10B 0.9602
C11 C12 1.530(3)
C11 H11A 0.9600
C11 H11B 0.9600
C12 H12A 0.9601
C12 H12B 0.9601
C13 C14 1.400(3)
C13 C18 1.424(3)
C14 C15 1.387(3)
C14 H14 0.9600
C15 C16 1.382(3)
C15 H15 0.9600
C16 C17 1.374(3)
C16 H16 0.9601
C17 C18 1.418(3)
C17 H17 0.9601
C19 C20 1.420(3)
C19 C24 1.431(3)
C20 C21 1.377(3)
C20 H20 0.9600
C21 C22 1.385(3)
C21 H21 0.9600
C22 C23 1.382(3)
C22 H22 0.9600
C23 C24 1.398(3)
C23 H23 0.9600
C25 C26 1.525(3)
C25 C30 1.536(3)
C25 H25 0.9600
C26 C27 1.529(3)
C26 H26A 0.9601
C26 H26B 0.9599
C27 C28 1.514(3)
C27 H27A 0.9600
C27 H27B 0.9601
C28 C29 1.523(3)
C28 H28A 0.9601
C28 H28B 0.9600
C29 C30 1.527(3)
C29 H29A 0.9599
C29 H29B 0.9600
C30 H30A 0.9600
C30 H30B 0.9600
C31 C36 1.532(3)
C31 C32 1.530(3)
C31 H31 0.9599
C32 C33 1.525(3)
C32 H32A 0.9601
C32 H32B 0.9599
C33 C34 1.520(3)
C33 H33A 0.9600
C33 H33B 0.9600
C34 C35 1.517(3)
C34 H34A 0.9601
C34 H34B 0.9600
C35 C36 1.526(3)
C35 H35A 0.9600
C35 H35B 0.9600
C36 H36A 0.9600
C36 H36B 0.9600
C37 C38 1.479(7)
C37 H37A 0.9599
C37 H37B 0.9600
C37 H37C 0.9600
C38 H38A 0.9601
C38 H38B 0.9600
C39 C40 1.449(7)
C39 H39A 0.9599
C39 H39B 0.9600
C40 H40A 0.9600
C40 H40B 0.9601
C40 H40C 0.9600
